data_7233651
loop_
_publ_author_name
'Cheng-Hui Zeng'
'Jing-Ling Wang'
'Yang-Yi Yang'
'Tian-Shu Chu'
'Sheng-Liang Zhong'
'Seik Weng Ng'
'Wing-Tak Wong'

_publ_section_title
;
 Lanthanide CPs: the guest-tunable drastic changes of luminescent quantum
 yields, and two photon luminescence
;
_journal_name_full 'Journal of Materials Chemistry C'
_journal_page_first 2235
_journal_page_last 2242
_journal_paper_doi 10.1039/C3TC32309A
_journal_volume 2
_journal_year 2014
_chemical_formula_sum 'C41 H38 N3 O8 Tb'
_chemical_formula_weight 859.66
_space_group_IT_number 15
_space_group_name_Hall '-C 2yc'
_space_group_name_H-M_alt 'C 1 2/c 1'
_symmetry_cell_setting monoclinic
_symmetry_space_group_name_H-M 'C 1 2/c 1'
_atom_sites_solution_hydrogens geom
_atom_sites_solution_primary direct
_atom_sites_solution_secondary difmap
_cell_angle_alpha 90.00
_cell_angle_beta 129.367(2)
_cell_angle_gamma 90.00
_cell_formula_units_Z 8
_cell_length_a 37.712(6)
_cell_length_b 9.3734(14)
_cell_length_c 26.150(4)
_cell_measurement_reflns_used 8552
_cell_measurement_temperature 173(2)
_cell_measurement_theta_max 27.03
_cell_measurement_theta_min 2.17
_cell_volume 7146.3(19)
_computing_cell_refinement 'Bruker SMART'
_computing_data_collection 'Bruker SMART'
_computing_data_reduction 'Bruker SAINT'
_computing_molecular_graphics 'Bruker SHELXTL'
_computing_publication_material 'Bruker SHELXTL'
_computing_structure_refinement 'SHELXL-97 (Sheldrick, 1997)'
_computing_structure_solution 'SHELXS-97 (Sheldrick, 1990)'
_diffrn_ambient_temperature 173(2)
_diffrn_measured_fraction_theta_full 0.983
_diffrn_measured_fraction_theta_max 0.983
_diffrn_measurement_device_type 'CCD area detector'
_diffrn_measurement_method 'phi and omega scans'
_diffrn_radiation_monochromator graphite
_diffrn_radiation_source 'fine-focus sealed tube'
_diffrn_radiation_type MoK\a
_diffrn_radiation_wavelength 0.71073
_diffrn_reflns_av_R_equivalents 0.0272
_diffrn_reflns_av_sigmaI/netI 0.0374
_diffrn_reflns_limit_h_max 44
_diffrn_reflns_limit_h_min -42
_diffrn_reflns_limit_k_max 10
_diffrn_reflns_limit_k_min -11
_diffrn_reflns_limit_l_max 31
_diffrn_reflns_limit_l_min -27
_diffrn_reflns_number 15046
_diffrn_reflns_theta_full 25.01
_diffrn_reflns_theta_max 25.01
_diffrn_reflns_theta_min 2.01
_exptl_absorpt_coefficient_mu 2.039
_exptl_absorpt_correction_T_max 0.8704
_exptl_absorpt_correction_T_min 0.7104
_exptl_absorpt_correction_type multi-scan
_exptl_crystal_colour yellow
_exptl_crystal_density_diffrn 1.598
_exptl_crystal_density_method 'not measured'
_exptl_crystal_description prism
_exptl_crystal_F_000 3472
_exptl_crystal_size_max 0.18
_exptl_crystal_size_mid 0.13
_exptl_crystal_size_min 0.07
_refine_diff_density_max 1.394
_refine_diff_density_min -0.630
_refine_diff_density_rms 0.104
_refine_ls_extinction_method none
_refine_ls_goodness_of_fit_ref 0.967
_refine_ls_hydrogen_treatment mixed
_refine_ls_matrix_type full
_refine_ls_number_parameters 486
_refine_ls_number_reflns 6189
_refine_ls_number_restraints 4
_refine_ls_restrained_S_all 0.967
_refine_ls_R_factor_all 0.0428
_refine_ls_R_factor_gt 0.0285
_refine_ls_shift/su_max 0.002
_refine_ls_shift/su_mean 0.000
_refine_ls_structure_factor_coef Fsqd
_refine_ls_weighting_details 'calc w=1/[\s^2^(Fo^2^)+(0.0578P)^2^+0.0000P] where P=(Fo^2^+2Fc^2^)/3'
_refine_ls_weighting_scheme calc
_refine_ls_wR_factor_gt 0.0746
_refine_ls_wR_factor_ref 0.0837
_reflns_number_gt 4921
_reflns_number_total 6189
_reflns_threshold_expression >2sigma(I)
_cod_data_source_file 1000001.cif
_cod_data_source_block PCOD1000001
_cod_depositor_comments
;
The following automatic conversions were performed:

data item '_symmetry_cell_setting' value 'Monoclinic' was changed to
'monoclinic' in accordance with the built-in table derived from the
CIF Core dictionary named 'cif_core.dic' version 2.4.5 last updated
on 2014-11-21.

Automatic conversion script
Id: cif_fix_values 6909 2019-04-08 15:41:33Z antanas 
;
_cod_original_cell_volume 7146.4(18)
_cod_original_sg_symbol_H-M C2/c
_cod_database_code 7233651

loop_
_symmetry_equiv_pos_as_xyz
'x, y, z'
'-x, y, -z+1/2'
'x+1/2, y+1/2, z'
'-x+1/2, y+1/2, -z+1/2'
'-x, -y, -z'
'x, -y, z-1/2'
'-x+1/2, -y+1/2, -z'
'x+1/2, -y+1/2, z-1/2'

loop_
_atom_site_label
_atom_site_type_symbol
_atom_site_fract_x
_atom_site_fract_y
_atom_site_fract_z
_atom_site_U_iso_or_equiv
_atom_site_adp_type
_atom_site_occupancy
_atom_site_symmetry_multiplicity
_atom_site_calc_flag
_atom_site_refinement_flags
_atom_site_disorder_assembly
_atom_site_disorder_group
Tb1 Tb 0.249064(6) -0.02916(2) 0.483932(9) 0.01457(8) Uani 1 1 d . . .
O1 O 0.22889(9) -0.1562(3) 0.53727(13) 0.0222(6) Uani 1 1 d . . .
O4 O 0.18270(8) -0.1482(3) 0.39640(13) 0.0213(6) Uani 1 1 d . . .
O5 O 0.20487(8) 0.1430(3) 0.47943(13) 0.0205(6) Uani 1 1 d . . .
O6 O 0.30679(8) 0.1313(3) 0.51012(14) 0.0213(6) Uani 1 1 d . . .
O8 O 0.21050(10) 0.1119(3) 0.38062(14) 0.0246(7) Uani 1 1 d D . .
H8 H 0.2129(16) 0.1983(17) 0.3936(18) 0.037 Uiso 1 1 d D . .
O2 O 0.27568(9) -0.1305(3) 0.43125(13) 0.0213(6) Uani 1 1 d . . .
O3 O 0.31827(8) -0.1321(3) 0.57192(13) 0.0234(6) Uani 1 1 d . . .
N2 N 0.38972(11) -0.4368(3) 0.72565(16) 0.0233(8) Uani 1 1 d . . .
H2 H 0.3619 -0.4552 0.6889 0.028 Uiso 1 1 calc R . .
O7 O 0.29823(11) 0.0981(4) 0.61337(17) 0.0390(8) Uani 1 1 d D . .
H7 H 0.3216(11) 0.073(5) 0.616(2) 0.058 Uiso 1 1 d D . .
N3 N 0.11179(11) 0.4380(4) 0.45716(18) 0.0258(9) Uani 1 1 d . . .
H3 H 0.1413 0.4567 0.4815 0.031 Uiso 1 1 calc R . .
C8 C 0.17857(15) -0.4861(5) 0.6612(2) 0.0252(10) Uani 1 1 d . . .
C21 C 0.40991(13) -0.5396(4) 0.7759(2) 0.0214(9) Uani 1 1 d . . .
C7 C 0.18556(15) -0.0237(4) 0.5786(2) 0.0256(10) Uani 1 1 d . . .
H7A H 0.1926 0.0278 0.5547 0.031 Uiso 1 1 calc R . .
C16 C 0.40933(13) -0.3088(4) 0.72824(19) 0.0188(9) Uani 1 1 d . . .
C15 C 0.38442(12) -0.2087(4) 0.67589(19) 0.0173(8) Uani 1 1 d . . .
C20 C 0.40567(13) -0.0796(4) 0.6821(2) 0.0225(9) Uani 1 1 d . . .
H20 H 0.3891 -0.0122 0.6471 0.027 Uiso 1 1 calc R . .
C34 C 0.08485(14) 0.5401(4) 0.4578(2) 0.0233(9) Uani 1 1 d . . .
C27 C 0.17843(13) 0.2424(4) 0.46912(18) 0.0152(8) Uani 1 1 d . . .
C2 C 0.19535(13) -0.1689(4) 0.58943(19) 0.0205(9) Uani 1 1 d . . .
N1 N 0.19337(12) -0.3909(4) 0.63586(18) 0.0289(9) Uani 1 1 d . . .
H1 H 0.2106 -0.4274 0.6273 0.035 Uiso 1 1 calc R . .
C29 C 0.09680(13) 0.3109(4) 0.42225(19) 0.0201(9) Uani 1 1 d . . .
C28 C 0.12863(13) 0.2125(4) 0.43030(19) 0.0188(8) Uani 1 1 d . . .
C14 C 0.33688(13) -0.2333(4) 0.6131(2) 0.0195(9) Uani 1 1 d . . .
C35 C 0.05075(15) 0.5045(5) 0.4617(2) 0.0284(10) Uani 1 1 d . . .
H35 H 0.0447 0.4071 0.4636 0.034 Uiso 1 1 calc R . .
C26 C 0.40580(14) -0.6829(5) 0.7591(2) 0.0280(10) Uani 1 1 d . . .
H26 H 0.3912 -0.7092 0.7146 0.034 Uiso 1 1 calc R . .
C17 C 0.45514(14) -0.2764(5) 0.7826(2) 0.0254(10) Uani 1 1 d . . .
H17 H 0.4728 -0.3442 0.8172 0.030 Uiso 1 1 calc R . .
C33 C 0.11243(13) 0.0815(5) 0.3974(2) 0.0246(9) Uani 1 1 d . . .
H33 H 0.1338 0.0137 0.4041 0.030 Uiso 1 1 calc R . .
C3 C 0.18351(14) -0.2468(4) 0.6233(2) 0.0212(9) Uani 1 1 d . . .
C13 C 0.13291(15) -0.4971(5) 0.6342(2) 0.0309(11) Uani 1 1 d . . .
H13 H 0.1106 -0.4358 0.5989 0.037 Uiso 1 1 calc R . .
C1 C 0.21724(13) -0.2355(4) 0.5637(2) 0.0213(9) Uani 1 1 d . . .
C39 C 0.09406(14) 0.6842(5) 0.4573(2) 0.0260(10) Uani 1 1 d . . .
H39 H 0.1170 0.7108 0.4544 0.031 Uiso 1 1 calc R . .
C5 C 0.15509(16) -0.0296(5) 0.6351(3) 0.0358(12) Uani 1 1 d . . .
H5 H 0.1415 0.0177 0.6509 0.043 Uiso 1 1 calc R . .
C22 C 0.43161(15) -0.5041(5) 0.8414(2) 0.0295(10) Uani 1 1 d . . .
H22 H 0.4342 -0.4067 0.8534 0.035 Uiso 1 1 calc R . .
C30 C 0.04998(14) 0.2757(5) 0.3769(2) 0.0267(10) Uani 1 1 d . . .
H30 H 0.0280 0.3425 0.3689 0.032 Uiso 1 1 calc R . .
C32 C 0.06608(14) 0.0476(5) 0.3550(2) 0.0295(11) Uani 1 1 d . . .
H32 H 0.0559 -0.0429 0.3340 0.035 Uiso 1 1 calc R . .
C19 C 0.44950(14) -0.0476(5) 0.7368(2) 0.0276(10) Uani 1 1 d . . .
H19 H 0.4625 0.0427 0.7408 0.033 Uiso 1 1 calc R . .
C38 C 0.06967(15) 0.7889(5) 0.4612(2) 0.0340(11) Uani 1 1 d . . .
H38 H 0.0769 0.8866 0.4626 0.041 Uiso 1 1 calc R . .
C4 C 0.16366(14) -0.1730(5) 0.6457(2) 0.0282(10) Uani 1 1 d . . .
H4 H 0.1559 -0.2233 0.6689 0.034 Uiso 1 1 calc R . .
C25 C 0.42321(15) -0.7882(5) 0.8076(2) 0.0333(11) Uani 1 1 d . . .
H25 H 0.4196 -0.8859 0.7956 0.040 Uiso 1 1 calc R . .
C12 C 0.11976(15) -0.5958(5) 0.6579(2) 0.0348(11) Uani 1 1 d . . .
H12 H 0.0886 -0.6001 0.6399 0.042 Uiso 1 1 calc R . .
C18 C 0.47491(14) -0.1492(5) 0.7868(2) 0.0305(10) Uani 1 1 d . . .
H18 H 0.5060 -0.1304 0.8238 0.037 Uiso 1 1 calc R . .
C6 C 0.16608(17) 0.0480(5) 0.6013(3) 0.0371(12) Uani 1 1 d . . .
H6 H 0.1603 0.1476 0.5941 0.045 Uiso 1 1 calc R . .
C9 C 0.21023(15) -0.5787(5) 0.7123(2) 0.0362(11) Uani 1 1 d . . .
H9 H 0.2417 -0.5712 0.7322 0.043 Uiso 1 1 calc R . .
C31 C 0.03513(14) 0.1481(5) 0.3440(2) 0.0301(10) Uani 1 1 d . . .
H31 H 0.0032 0.1285 0.3133 0.036 Uiso 1 1 calc R . .
C24 C 0.44530(16) -0.7519(5) 0.8721(2) 0.0356(12) Uani 1 1 d . . .
H24 H 0.4576 -0.8239 0.9050 0.043 Uiso 1 1 calc R . .
C11 C 0.15121(16) -0.6891(5) 0.7077(3) 0.0394(12) Uani 1 1 d . . .
H11 H 0.1417 -0.7582 0.7235 0.047 Uiso 1 1 calc R . .
C40 C 0.21580(17) 0.1061(6) 0.3316(2) 0.0407(13) Uani 1 1 d D . .
H40A H 0.1925 0.1661 0.2939 0.061 Uiso 1 1 calc R . .
H40B H 0.2122 0.0073 0.3166 0.061 Uiso 1 1 calc R . .
H40C H 0.2464 0.1408 0.3502 0.061 Uiso 1 1 calc R . .
C23 C 0.44956(15) -0.6091(6) 0.8893(2) 0.0368(12) Uani 1 1 d . . .
H23 H 0.4648 -0.5832 0.9340 0.044 Uiso 1 1 calc R . .
C37 C 0.03534(16) 0.7526(5) 0.4631(2) 0.0353(12) Uani 1 1 d . . .
H37 H 0.0182 0.8247 0.4644 0.042 Uiso 1 1 calc R . .
C10 C 0.19649(16) -0.6809(5) 0.7343(2) 0.0414(13) Uani 1 1 d . . .
H10 H 0.2183 -0.7459 0.7679 0.050 Uiso 1 1 calc R . .
C36 C 0.02583(14) 0.6101(5) 0.4630(2) 0.0338(11) Uani 1 1 d . . .
H36 H 0.0018 0.5845 0.4639 0.041 Uiso 1 1 calc R . .
C41 C 0.3031(2) 0.0353(7) 0.6657(3) 0.0665(19) Uani 1 1 d D . .
H41A H 0.3010 -0.0686 0.6604 0.100 Uiso 1 1 calc R . .
H41B H 0.2787 0.0695 0.6662 0.100 Uiso 1 1 calc R . .
H41C H 0.3330 0.0608 0.7075 0.100 Uiso 1 1 calc R . .

loop_
_atom_site_aniso_label
_atom_site_aniso_U_11
_atom_site_aniso_U_22
_atom_site_aniso_U_33
_atom_site_aniso_U_23
_atom_site_aniso_U_13
_atom_site_aniso_U_12
Tb1 0.01171(11) 0.01188(12) 0.01796(11) 0.00071(8) 0.00840(9) 0.00045(7)
O1 0.0219(14) 0.0205(15) 0.0259(15) 0.0015(13) 0.0159(13) -0.0010(12)
O4 0.0159(14) 0.0175(15) 0.0236(15) 0.0009(12) 0.0093(13) -0.0011(12)
O5 0.0178(14) 0.0160(15) 0.0301(16) -0.0001(12) 0.0164(13) 0.0026(12)
O6 0.0161(14) 0.0173(16) 0.0318(16) -0.0004(13) 0.0158(13) -0.0010(11)
O8 0.0326(16) 0.0171(16) 0.0232(15) 0.0051(13) 0.0173(14) 0.0058(13)
O2 0.0269(15) 0.0144(15) 0.0270(16) 0.0010(12) 0.0192(13) 0.0035(12)
O3 0.0164(14) 0.0162(15) 0.0223(15) 0.0055(12) 0.0050(12) 0.0000(11)
N2 0.0179(17) 0.024(2) 0.0163(17) 0.0038(15) 0.0051(15) -0.0016(14)
O7 0.054(2) 0.0261(18) 0.045(2) 0.0072(16) 0.0352(19) 0.0079(16)
N3 0.0105(16) 0.024(2) 0.036(2) -0.0074(16) 0.0116(16) 0.0000(14)
C8 0.029(2) 0.026(2) 0.025(2) -0.0006(19) 0.019(2) -0.0035(18)
C21 0.0131(19) 0.027(2) 0.023(2) 0.0076(18) 0.0111(18) 0.0047(17)
C7 0.030(2) 0.020(2) 0.033(2) 0.0033(19) 0.023(2) 0.0027(19)
C16 0.020(2) 0.021(2) 0.020(2) 0.0004(17) 0.0149(18) 0.0014(17)
C15 0.016(2) 0.016(2) 0.017(2) -0.0015(17) 0.0092(17) -0.0007(16)
C20 0.023(2) 0.020(2) 0.023(2) -0.0004(18) 0.0145(19) 0.0006(18)
C34 0.017(2) 0.025(2) 0.022(2) -0.0025(18) 0.0096(18) 0.0041(17)
C27 0.0146(19) 0.016(2) 0.0151(19) 0.0018(16) 0.0094(17) -0.0007(16)
C2 0.018(2) 0.026(2) 0.018(2) -0.0010(18) 0.0119(18) -0.0005(17)
N1 0.035(2) 0.023(2) 0.043(2) 0.0089(18) 0.0309(19) 0.0064(17)
C29 0.021(2) 0.017(2) 0.019(2) 0.0017(17) 0.0111(18) 0.0017(17)
C28 0.017(2) 0.018(2) 0.020(2) 0.0016(17) 0.0116(18) -0.0003(16)
C14 0.016(2) 0.018(2) 0.023(2) -0.0006(18) 0.0121(19) 0.0030(17)
C35 0.023(2) 0.033(3) 0.027(2) 0.0016(19) 0.015(2) 0.0040(18)
C26 0.029(2) 0.025(3) 0.027(2) 0.0030(19) 0.016(2) 0.0014(19)
C17 0.019(2) 0.032(3) 0.017(2) 0.0030(19) 0.0074(18) 0.0004(18)
C33 0.023(2) 0.020(2) 0.031(2) -0.003(2) 0.018(2) -0.0012(18)
C3 0.018(2) 0.021(2) 0.024(2) -0.0037(18) 0.0128(19) -0.0036(16)
C13 0.025(2) 0.033(3) 0.029(3) 0.003(2) 0.015(2) 0.0014(19)
C1 0.013(2) 0.027(3) 0.020(2) -0.0013(18) 0.0086(18) -0.0003(17)
C39 0.022(2) 0.025(2) 0.025(2) -0.0053(19) 0.013(2) 0.0020(18)
C5 0.039(3) 0.037(3) 0.048(3) -0.012(2) 0.035(3) -0.001(2)
C22 0.028(2) 0.034(3) 0.026(2) 0.003(2) 0.017(2) -0.0006(19)
C30 0.018(2) 0.032(3) 0.029(2) -0.001(2) 0.014(2) 0.0034(18)
C32 0.025(2) 0.024(3) 0.038(3) -0.013(2) 0.019(2) -0.0081(18)
C19 0.023(2) 0.027(3) 0.030(2) -0.008(2) 0.016(2) -0.0125(18)
C38 0.036(3) 0.028(3) 0.023(2) -0.004(2) 0.012(2) 0.006(2)
C4 0.030(2) 0.030(3) 0.033(2) -0.002(2) 0.024(2) -0.003(2)
C25 0.036(3) 0.022(2) 0.045(3) 0.008(2) 0.027(2) 0.005(2)
C12 0.025(2) 0.035(3) 0.042(3) -0.004(2) 0.020(2) -0.010(2)
C18 0.019(2) 0.042(3) 0.019(2) -0.005(2) 0.0073(19) -0.008(2)
C6 0.049(3) 0.024(3) 0.053(3) -0.002(2) 0.039(3) 0.005(2)
C9 0.024(2) 0.041(3) 0.040(3) 0.009(2) 0.018(2) 0.000(2)
C31 0.018(2) 0.036(3) 0.029(2) -0.007(2) 0.012(2) -0.0070(19)
C24 0.029(3) 0.039(3) 0.043(3) 0.022(2) 0.025(2) 0.011(2)
C11 0.044(3) 0.037(3) 0.050(3) 0.008(2) 0.036(3) -0.006(2)
C40 0.050(3) 0.044(3) 0.032(3) 0.012(2) 0.028(3) 0.022(3)
C23 0.029(2) 0.052(3) 0.025(2) 0.012(2) 0.015(2) 0.004(2)
C37 0.030(3) 0.046(3) 0.024(2) -0.002(2) 0.014(2) 0.020(2)
C10 0.036(3) 0.043(3) 0.039(3) 0.020(2) 0.021(2) 0.007(2)
C36 0.023(2) 0.052(3) 0.023(2) -0.002(2) 0.013(2) 0.007(2)
C41 0.065(4) 0.069(5) 0.060(4) -0.011(3) 0.038(4) -0.011(3)

loop_
_atom_type_symbol
_atom_type_description
_atom_type_scat_dispersion_real
_atom_type_scat_dispersion_imag
_atom_type_scat_source
C C 0.0033 0.0016 'International Tables Vol C Tables 4.2.6.8 and 6.1.1.4'
H H 0.0000 0.0000 'International Tables Vol C Tables 4.2.6.8 and 6.1.1.4'
N N 0.0061 0.0033 'International Tables Vol C Tables 4.2.6.8 and 6.1.1.4'
O O 0.0106 0.0060 'International Tables Vol C Tables 4.2.6.8 and 6.1.1.4'
Tb Tb -0.1723 4.1537 'International Tables Vol C Tables 4.2.6.8 and 6.1.1.4'

loop_
_geom_angle_atom_site_label_1
_geom_angle_atom_site_label_2
_geom_angle_atom_site_label_3
_geom_angle
_geom_angle_site_symmetry_1
_geom_angle_site_symmetry_3
O5 Tb1 O1 83.39(10) . .
O5 Tb1 O3 132.25(10) . .
O1 Tb1 O3 77.33(9) . .
O5 Tb1 O4 89.63(9) . .
O1 Tb1 O4 77.67(9) . .
O3 Tb1 O4 127.00(10) . .
O5 Tb1 O2 145.80(9) . .
O1 Tb1 O2 124.94(10) . .
O3 Tb1 O2 77.57(10) . .
O4 Tb1 O2 79.86(9) . .
O5 Tb1 O6 94.23(9) . .
O1 Tb1 O6 138.81(10) . .
O3 Tb1 O6 74.23(9) . .
O4 Tb1 O6 143.52(10) . .
O2 Tb1 O6 76.73(9) . .
O5 Tb1 O8 70.19(9) . .
O1 Tb1 O8 138.09(9) . .
O3 Tb1 O8 144.20(9) . .
O4 Tb1 O8 70.44(10) . .
O2 Tb1 O8 75.63(9) . .
O6 Tb1 O8 76.85(9) . .
O5 Tb1 O7 70.84(9) . .
O1 Tb1 O7 73.54(10) . .
O3 Tb1 O7 61.93(9) . .
O4 Tb1 O7 146.66(9) . .
O2 Tb1 O7 130.97(9) . .
O6 Tb1 O7 66.99(9) . .
O8 Tb1 O7 123.48(10) . .
C1 O1 Tb1 175.0(3) . .
C14 O4 Tb1 137.5(3) 7_546 .
C27 O5 Tb1 172.2(3) . .
C27 O6 Tb1 142.1(2) 7_556 .
C40 O8 Tb1 129.9(2) . .
C40 O8 H8 110.7(18) . .
Tb1 O8 H8 103(2) . .
C1 O2 Tb1 118.4(2) 7_546 .
C14 O3 Tb1 145.4(2) . .
C16 N2 C21 126.3(3) . .
C16 N2 H2 116.8 . .
C21 N2 H2 116.8 . .
C41 O7 Tb1 124.3(3) . .
C41 O7 H7 108.6(19) . .
Tb1 O7 H7 81(3) . .
C29 N3 C34 126.8(3) . .
C29 N3 H3 116.6 . .
C34 N3 H3 116.6 . .
C13 C8 C9 118.3(4) . .
C13 C8 N1 122.4(4) . .
C9 C8 N1 119.1(4) . .
C22 C21 C26 118.8(4) . .
C22 C21 N2 122.3(4) . .
C26 C21 N2 118.7(4) . .
C6 C7 C2 122.4(4) . .
C6 C7 H7A 118.8 . .
C2 C7 H7A 118.8 . .
N2 C16 C17 120.7(4) . .
N2 C16 C15 121.3(3) . .
C17 C16 C15 118.0(4) . .
C20 C15 C16 118.7(4) . .
C20 C15 C14 117.4(4) . .
C16 C15 C14 123.9(4) . .
C19 C20 C15 122.2(4) . .
C19 C20 H20 118.9 . .
C15 C20 H20 118.9 . .
C35 C34 C39 118.5(4) . .
C35 C34 N3 123.1(4) . .
C39 C34 N3 118.3(4) . .
O5 C27 O6 121.5(3) . 7_556
O5 C27 C28 119.3(3) . .
O6 C27 C28 119.2(3) 7_556 .
C7 C2 C3 118.8(4) . .
C7 C2 C1 117.9(4) . .
C3 C2 C1 123.3(4) . .
C3 N1 C8 126.7(4) . .
C3 N1 H1 116.6 . .
C8 N1 H1 116.6 . .
N3 C29 C30 121.8(4) . .
N3 C29 C28 120.5(3) . .
C30 C29 C28 117.7(4) . .
C33 C28 C29 118.8(4) . .
C33 C28 C27 117.1(3) . .
C29 C28 C27 124.1(4) . .
O4 C14 O3 123.4(4) 7_546 .
O4 C14 C15 119.7(3) 7_546 .
O3 C14 C15 116.9(3) . .
C36 C35 C34 120.3(4) . .
C36 C35 H35 119.9 . .
C34 C35 H35 119.9 . .
C21 C26 C25 119.9(4) . .
C21 C26 H26 120.0 . .
C25 C26 H26 120.0 . .
C18 C17 C16 121.6(4) . .
C18 C17 H17 119.2 . .
C16 C17 H17 119.2 . .
C32 C33 C28 122.0(4) . .
C32 C33 H33 119.0 . .
C28 C33 H33 119.0 . .
N1 C3 C4 121.3(4) . .
N1 C3 C2 120.5(3) . .
C4 C3 C2 118.2(4) . .
C12 C13 C8 120.5(4) . .
C12 C13 H13 119.8 . .
C8 C13 H13 119.8 . .
O1 C1 O2 120.9(4) . 7_546
O1 C1 C2 118.9(3) . .
O2 C1 C2 120.3(3) 7_546 .
C38 C39 C34 120.2(4) . .
C38 C39 H39 119.9 . .
C34 C39 H39 119.9 . .
C4 C5 C6 120.9(4) . .
C4 C5 H5 119.5 . .
C6 C5 H5 119.5 . .
C21 C22 C23 120.7(4) . .
C21 C22 H22 119.6 . .
C23 C22 H22 119.6 . .
C31 C30 C29 121.9(4) . .
C31 C30 H30 119.0 . .
C29 C30 H30 119.0 . .
C31 C32 C33 118.7(4) . .
C31 C32 H32 120.6 . .
C33 C32 H32 120.6 . .
C20 C19 C18 119.2(4) . .
C20 C19 H19 120.4 . .
C18 C19 H19 120.4 . .
C37 C38 C39 120.7(5) . .
C37 C38 H38 119.6 . .
C39 C38 H38 119.6 . .
C5 C4 C3 121.5(4) . .
C5 C4 H4 119.2 . .
C3 C4 H4 119.2 . .
C24 C25 C26 120.8(5) . .
C24 C25 H25 119.6 . .
C26 C25 H25 119.6 . .
C13 C12 C11 120.9(4) . .
C13 C12 H12 119.5 . .
C11 C12 H12 119.5 . .
C17 C18 C19 120.2(4) . .
C17 C18 H18 119.9 . .
C19 C18 H18 119.9 . .
C7 C6 C5 118.2(4) . .
C7 C6 H6 120.9 . .
C5 C6 H6 120.9 . .
C10 C9 C8 120.9(4) . .
C10 C9 H9 119.6 . .
C8 C9 H9 119.6 . .
C30 C31 C32 120.7(4) . .
C30 C31 H31 119.7 . .
C32 C31 H31 119.7 . .
C25 C24 C23 119.5(4) . .
C25 C24 H24 120.3 . .
C23 C24 H24 120.3 . .
C12 C11 C10 119.2(4) . .
C12 C11 H11 120.4 . .
C10 C11 H11 120.4 . .
O8 C40 H40A 109.5 . .
O8 C40 H40B 109.5 . .
H40A C40 H40B 109.5 . .
O8 C40 H40C 109.5 . .
H40A C40 H40C 109.5 . .
H40B C40 H40C 109.5 . .
C24 C23 C22 120.2(5) . .
C24 C23 H23 119.9 . .
C22 C23 H23 119.9 . .
C38 C37 C36 119.4(4) . .
C38 C37 H37 120.3 . .
C36 C37 H37 120.3 . .
C11 C10 C9 120.2(4) . .
C11 C10 H10 119.9 . .
C9 C10 H10 119.9 . .
C35 C36 C37 120.8(4) . .
C35 C36 H36 119.6 . .
C37 C36 H36 119.6 . .
O7 C41 H41A 109.5 . .
O7 C41 H41B 109.5 . .
H41A C41 H41B 109.5 . .
O7 C41 H41C 109.5 . .
H41A C41 H41C 109.5 . .
H41B C41 H41C 109.5 . .

loop_
_geom_bond_atom_site_label_1
_geom_bond_atom_site_label_2
_geom_bond_distance
_geom_bond_site_symmetry_2
Tb1 O5 2.269(3) .
Tb1 O1 2.300(3) .
Tb1 O3 2.328(3) .
Tb1 O4 2.341(3) .
Tb1 O2 2.358(3) .
Tb1 O6 2.362(3) .
Tb1 O8 2.486(3) .
Tb1 O7 2.891(4) .
O1 C1 1.267(5) .
O4 C14 1.268(5) 7_546
O5 C27 1.263(4) .
O6 C27 1.274(4) 7_556
O8 C40 1.419(5) .
O8 H8 0.860(10) .
O2 C1 1.273(5) 7_546
O3 C14 1.263(5) .
N2 C16 1.388(5) .
N2 C21 1.403(5) .
N2 H2 0.8800 .
O7 C41 1.391(7) .
O7 H7 0.879(10) .
N3 C29 1.385(5) .
N3 C34 1.403(5) .
N3 H3 0.8800 .
C8 C13 1.389(6) .
C8 C9 1.392(6) .
C8 N1 1.421(5) .
C21 C22 1.390(6) .
C21 C26 1.391(6) .
C7 C6 1.376(6) .
C7 C2 1.392(6) .
C7 H7A 0.9500 .
C16 C17 1.408(5) .
C16 C15 1.416(5) .
C15 C20 1.402(5) .
C15 C14 1.493(5) .
C20 C19 1.367(6) .
C20 H20 0.9500 .
C34 C35 1.395(6) .
C34 C39 1.396(6) .
C27 O6 1.274(4) 7_556
C27 C28 1.490(5) .
C2 C3 1.420(5) .
C2 C1 1.494(5) .
N1 C3 1.384(5) .
N1 H1 0.8800 .
C29 C30 1.406(5) .
C29 C28 1.420(5) .
C28 C33 1.398(6) .
C14 O4 1.268(4) 7_546
C35 C36 1.380(6) .
C35 H35 0.9500 .
C26 C25 1.400(6) .
C26 H26 0.9500 .
C17 C18 1.373(6) .
C17 H17 0.9500 .
C33 C32 1.388(6) .
C33 H33 0.9500 .
C3 C4 1.393(6) .
C13 C12 1.371(6) .
C13 H13 0.9500 .
C1 O2 1.273(5) 7_546
C39 C38 1.392(6) .
C39 H39 0.9500 .
C5 C4 1.369(6) .
C5 C6 1.396(7) .
C5 H5 0.9500 .
C22 C23 1.385(6) .
C22 H22 0.9500 .
C30 C31 1.369(6) .
C30 H30 0.9500 .
C32 C31 1.380(6) .
C32 H32 0.9500 .
C19 C18 1.394(6) .
C19 H19 0.9500 .
C38 C37 1.369(7) .
C38 H38 0.9500 .
C4 H4 0.9500 .
C25 C24 1.369(7) .
C25 H25 0.9500 .
C12 C11 1.382(6) .
C12 H12 0.9500 .
C18 H18 0.9500 .
C6 H6 0.9500 .
C9 C10 1.377(6) .
C9 H9 0.9500 .
C31 H31 0.9500 .
C24 C23 1.388(7) .
C24 H24 0.9500 .
C11 C10 1.378(6) .
C11 H11 0.9500 .
C40 H40A 0.9800 .
C40 H40B 0.9800 .
C40 H40C 0.9800 .
C23 H23 0.9500 .
C37 C36 1.384(6) .
C37 H37 0.9500 .
C10 H10 0.9500 .
C36 H36 0.9500 .
C41 H41A 0.9800 .
C41 H41B 0.9800 .
C41 H41C 0.9800 .
